data_2216441
loop_
_publ_author_name
'Li-Ping Cao'
'Zhi-Gou Wang'
'Yan Hu'

_publ_section_title
;Diethyl
 6-(4-bromophenyl)-1,4-dioxoperhydro-2,3,4a,6,7a-pentaazacyclopenta[<i>cd</i>]indene-2a,7b-dicarboxylate
 methanol hemisolvate
;
_journal_coeditor_code FJ2067
_journal_issue 12
_journal_name_full 'Acta Crystallographica Section E'
_journal_page_first o4740
_journal_page_last o4740
_journal_paper_doi 10.1107/S1600536807057790
_journal_volume 63
_journal_year 2007
_chemical_formula_iupac 'C19 H22 Br N5 O6, 0.5C H4 O'
_chemical_formula_moiety 'C19 H22 Br N5 O6, 0.5(C H4 O)'
_chemical_formula_sum 'C19.5 H22 Br N5 O6.5'
_chemical_formula_weight 510.33
_chemical_name_systematic
;
Diethyl 6-(4-bromophenyl)-1,4-dioxoperhydro-2,3,4a,6,7a-
pentaazacyclopenta[cd]indene-2a,7 b-dicarboxylate methanol hemisolvate
;
_space_group_IT_number 15
_symmetry_cell_setting monoclinic
_symmetry_space_group_name_Hall '-C 2yc'
_symmetry_space_group_name_H-M 'C 1 2/c 1'
_atom_sites_solution_hydrogens geom
_atom_sites_solution_primary direct
_atom_sites_solution_secondary difmap
_audit_creation_method SHELXL-97
_cell_angle_alpha 90.00
_cell_angle_beta 123.9180(10)
_cell_angle_gamma 90.00
_cell_formula_units_Z 8
_cell_length_a 24.06370(14)
_cell_length_b 14.6142(7)
_cell_length_c 15.1014(7)
_cell_measurement_reflns_used 6618
_cell_measurement_temperature 294(2)
_cell_measurement_theta_max 23.90
_cell_measurement_theta_min 2.71
_cell_volume 4407.0(3)
_computing_cell_refinement 'SAINT (Bruker, 2001)'
_computing_data_collection 'SMART (Bruker, 2001)'
_computing_data_reduction 'SAINT (Bruker, 2001)'
_computing_molecular_graphics 'PLATON (Spek, 2003)'
_computing_publication_material 'PLATON (Spek, 2003)'
_computing_structure_refinement 'SHELXL97 (Sheldrick, 1997)'
_computing_structure_solution 'SHELXS97 (Sheldrick, 1997)'
_diffrn_ambient_temperature 294(2)
_diffrn_measured_fraction_theta_full 1.000
_diffrn_measured_fraction_theta_max 1.000
_diffrn_measurement_device_type 'Bruker SMART 4K CCD area-detector'
_diffrn_measurement_method '\f and \w scans'
_diffrn_radiation_monochromator graphite
_diffrn_radiation_source 'fine-focus sealed tube'
_diffrn_radiation_type MoK\a
_diffrn_radiation_wavelength 0.71073
_diffrn_reflns_av_R_equivalents 0.0806
_diffrn_reflns_av_sigmaI/netI 0.0483
_diffrn_reflns_limit_h_max 29
_diffrn_reflns_limit_h_min -26
_diffrn_reflns_limit_k_max 18
_diffrn_reflns_limit_k_min -18
_diffrn_reflns_limit_l_max 18
_diffrn_reflns_limit_l_min -17
_diffrn_reflns_number 22693
_diffrn_reflns_theta_full 26.00
_diffrn_reflns_theta_max 26.00
_diffrn_reflns_theta_min 1.73
_exptl_absorpt_coefficient_mu 1.915
_exptl_absorpt_correction_type none
_exptl_crystal_colour colorless
_exptl_crystal_density_diffrn 1.538
_exptl_crystal_density_method 'not measured'
_exptl_crystal_description block
_exptl_crystal_F_000 2088
_exptl_crystal_size_max 0.30
_exptl_crystal_size_mid 0.20
_exptl_crystal_size_min 0.20
_refine_diff_density_max 0.500
_refine_diff_density_min -0.380
_refine_ls_extinction_method none
_refine_ls_goodness_of_fit_ref 1.022
_refine_ls_hydrogen_treatment mixed
_refine_ls_matrix_type full
_refine_ls_number_parameters 322
_refine_ls_number_reflns 4339
_refine_ls_number_restraints 31
_refine_ls_restrained_S_all 1.066
_refine_ls_R_factor_all 0.0714
_refine_ls_R_factor_gt 0.0455
_refine_ls_shift/su_max 0.002
_refine_ls_shift/su_mean 0.000
_refine_ls_structure_factor_coef Fsqd
_refine_ls_weighting_details 'calc w=1/[\s^2^(Fo^2^)+(0.0787P)^2^+0.0000P] where P=(Fo^2^+2Fc^2^)/3'
_refine_ls_weighting_scheme calc
_refine_ls_wR_factor_gt 0.1262
_refine_ls_wR_factor_ref 0.1359
_reflns_number_gt 2828
_reflns_number_total 4339
_reflns_threshold_expression I>2\s(I)
_cod_data_source_file fj2067.cif
_cod_data_source_block I
_cod_depositor_comments
;
The following automatic conversions were performed:
'_symmetry_cell_setting' value 'Monoclinic' changed to 'monoclinic'
according to '/home/saulius/struct/CIF-dictionaries/cif_core.dic'
dictionary named 'cif_core.dic' version 2.4.1 from 2010-06-29.

Automatic conversion script
Id: cif_fix_enum 1527 2010-12-29 10:47:43Z saulius 

The following automatic conversions were performed:

'_symmetry_cell_setting' value 'Monoclinic' changed to 'monoclinic'
according to /home/saulius/struct/CIF-dictionaries/cif_core.dic
dictionary named 'cif_core.dic' version 2.4.1 from 2010-06-29.

Automatic conversion script
Id: cif_fix_values 1715 2011-07-08 13:25:40Z adriana 
;
_cod_original_sg_symbol_H-M 'C 2/c'
_cod_original_formula_sum 'C19.5 H22 Br1 N5 O6.5'
_cod_database_code 2216441
_cod_database_fobs_code 2216441

loop_
_symmetry_equiv_pos_as_xyz
'x, y, z'
'-x, y, -z+1/2'
'x+1/2, y+1/2, z'
'-x+1/2, y+1/2, -z+1/2'
'-x, -y, -z'
'x, -y, z-1/2'
'-x+1/2, -y+1/2, -z'
'x+1/2, -y+1/2, z-1/2'

loop_
_atom_site_type_symbol
_atom_site_label
_atom_site_fract_x
_atom_site_fract_y
_atom_site_fract_z
_atom_site_U_iso_or_equiv
_atom_site_adp_type
_atom_site_calc_flag
_atom_site_refinement_flags
_atom_site_occupancy
_atom_site_disorder_assembly
_atom_site_disorder_group
Br Br1 0.09382(2) 1.15884(3) 0.26032(4) 0.0817(2) Uani d . 1 . .
C C1 0.03759(14) 0.59152(19) -0.0950(2) 0.0388(6) Uani d . 1 . .
C C2 0.20106(13) 0.70999(18) 0.0667(2) 0.0377(6) Uani d . 1 . .
C C3 0.14998(13) 0.57862(18) -0.0369(2) 0.0363(6) Uani d . 1 . .
C C4 0.18373(16) 0.4953(2) -0.0486(3) 0.0496(8) Uani d . 1 A .
C C5 0.2896(5) 0.4035(6) 0.0604(12) 0.103(4) Uani d PDU 0.518(12) A 1
H H5A 0.3077 0.3821 0.1324 0.123 Uiso calc PR 0.518(12) A 1
H H5B 0.2652 0.3543 0.0102 0.123 Uiso calc PR 0.518(12) A 1
C C6 0.3427(5) 0.4415(7) 0.0492(10) 0.106(4) Uani d PDU 0.518(12) A 1
H H6A 0.3236 0.4576 -0.0240 0.159 Uiso calc PR 0.518(12) A 1
H H6B 0.3771 0.3964 0.0713 0.159 Uiso calc PR 0.518(12) A 1
H H6C 0.3617 0.4950 0.0931 0.159 Uiso calc PR 0.518(12) A 1
C C5' 0.2856(6) 0.4261(9) 0.0065(8) 0.097(4) Uani d PDU 0.482(12) A 2
H H5'1 0.2560 0.3833 -0.0495 0.116 Uiso calc PR 0.482(12) A 2
H H5'2 0.3091 0.4618 -0.0171 0.116 Uiso calc PR 0.482(12) A 2
C C6' 0.3339(7) 0.3768(10) 0.1071(9) 0.139(6) Uani d PDU 0.482(12) A 2
H H6'1 0.3760 0.4085 0.1445 0.208 Uiso calc PR 0.482(12) A 2
H H6'2 0.3403 0.3158 0.0907 0.208 Uiso calc PR 0.482(12) A 2
H H6'3 0.3167 0.3741 0.1511 0.208 Uiso calc PR 0.482(12) A 2
C C7 0.14412(13) 0.57875(17) 0.0619(2) 0.0331(6) Uani d . 1 . .
C C8 0.17281(14) 0.49725(19) 0.1388(2) 0.0418(7) Uani d . 1 . .
C C9 0.1625(2) 0.3379(2) 0.1509(3) 0.0704(11) Uani d . 1 . .
H H9A 0.2080 0.3427 0.2134 0.084 Uiso calc R 1 . .
H H9B 0.1328 0.3296 0.1745 0.084 Uiso calc R 1 . .
C C10 0.1570(3) 0.2609(3) 0.0866(4) 0.1003(15) Uani d . 1 . .
H H10A 0.1120 0.2568 0.0247 0.150 Uiso calc R 1 . .
H H10B 0.1681 0.2057 0.1277 0.150 Uiso calc R 1 . .
H H10C 0.1872 0.2689 0.0647 0.150 Uiso calc R 1 . .
C C11 0.05125(14) 0.6256(2) 0.0780(2) 0.0398(6) Uani d . 1 . .
H H11A 0.0029 0.6327 0.0346 0.048 Uiso calc R 1 . .
H H11B 0.0628 0.5857 0.1372 0.048 Uiso calc R 1 . .
C C12 0.15451(14) 0.7051(2) 0.1800(2) 0.0396(6) Uani d . 1 . .
H H12A 0.1694 0.6682 0.2429 0.047 Uiso calc R 1 . .
H H12B 0.1749 0.7651 0.2038 0.047 Uiso calc R 1 . .
C C13 0.05662(15) 0.7874(2) 0.0380(2) 0.0472(7) Uani d . 1 . .
H H13A 0.0095 0.7770 -0.0159 0.057 Uiso calc R 1 . .
H H13B 0.0805 0.7856 0.0034 0.057 Uiso calc R 1 . .
C C14 0.06560(14) 0.8802(2) 0.0884(2) 0.0448(7) Uani d . 1 . .
C C15 0.12066(16) 0.9345(2) 0.1205(3) 0.0539(8) Uani d . 1 . .
H H15 0.1524 0.9155 0.1076 0.065 Uiso calc R 1 . .
C C16 0.12924(17) 1.0173(2) 0.1718(3) 0.0578(8) Uani d . 1 . .
H H16 0.1673 1.0524 0.1955 0.069 Uiso calc R 1 . .
C C17 0.08157(17) 1.0465(2) 0.1871(3) 0.0540(8) Uani d . 1 . .
C C18 0.02511(18) 0.9961(2) 0.1529(3) 0.0589(9) Uani d . 1 . .
H H18 -0.0078 1.0178 0.1618 0.071 Uiso calc R 1 . .
C C19 0.01780(17) 0.9126(2) 0.1050(3) 0.0556(8) Uani d . 1 . .
H H19 -0.0199 0.8773 0.0833 0.067 Uiso calc R 1 . .
C C20 0.0414(9) 0.7513(8) 0.2701(12) 0.145(6) Uani d P 0.50 . .
N N1 0.08160(12) 0.58339(18) -0.12421(18) 0.0457(6) Uani d D 1 . .
H H1 0.0683(15) 0.591(2) -0.1891(11) 0.055 Uiso d D 1 . .
N N2 0.18829(12) 0.66033(15) -0.0188(2) 0.0416(6) Uani d D 1 . .
H H2 0.2078(14) 0.673(2) -0.050(2) 0.050 Uiso d D 1 . .
N N3 0.07245(10) 0.58278(14) 0.01361(17) 0.0340(5) Uani d . 1 . .
N N4 0.17724(11) 0.66263(14) 0.11747(18) 0.0369(5) Uani d . 1 . .
N N5 0.08203(11) 0.71459(15) 0.11935(17) 0.0389(5) Uani d . 1 . .
O O1 -0.02299(10) 0.60162(15) -0.15411(15) 0.0513(5) Uani d . 1 . .
O O2 0.22887(10) 0.78421(13) 0.09463(17) 0.0487(5) Uani d . 1 . .
O O3 0.15792(14) 0.44551(19) -0.1224(2) 0.0829(8) Uani d . 1 . .
O O4 0.24576(13) 0.4891(2) 0.0336(3) 0.0911(9) Uani d D 1 . .
O O5 0.21328(12) 0.50418(16) 0.23280(18) 0.0673(7) Uani d . 1 . .
O O6 0.14464(12) 0.42050(14) 0.08704(17) 0.0559(6) Uani d . 1 . .
O O7 0.0000 0.6840(8) 0.2500 0.259(6) Uani d S 1 . .

loop_
_atom_site_aniso_label
_atom_site_aniso_U_11
_atom_site_aniso_U_22
_atom_site_aniso_U_33
_atom_site_aniso_U_12
_atom_site_aniso_U_13
_atom_site_aniso_U_23
Br1 0.1095(4) 0.0501(2) 0.0870(4) -0.00416(19) 0.0558(3) -0.00919(18)
C1 0.0356(17) 0.0446(15) 0.0341(16) -0.0026(12) 0.0182(14) -0.0042(12)
C2 0.0352(15) 0.0418(16) 0.0393(17) -0.0030(12) 0.0227(14) -0.0032(12)
C3 0.0356(15) 0.0450(15) 0.0316(15) -0.0021(12) 0.0208(13) -0.0032(11)
C4 0.052(2) 0.0520(18) 0.057(2) -0.0044(15) 0.0381(18) -0.0108(16)
C5 0.081(6) 0.132(8) 0.126(8) 0.021(5) 0.077(6) -0.005(6)
C6 0.086(6) 0.105(7) 0.137(8) -0.007(5) 0.069(6) -0.037(6)
C5' 0.107(7) 0.102(7) 0.104(7) 0.075(5) 0.072(6) 0.024(5)
C6' 0.136(9) 0.162(9) 0.117(8) 0.057(7) 0.070(7) -0.021(7)
C7 0.0320(14) 0.0369(14) 0.0297(14) -0.0039(11) 0.0168(12) -0.0024(11)
C8 0.0374(16) 0.0472(17) 0.0387(18) 0.0026(13) 0.0201(15) -0.0001(13)
C9 0.090(3) 0.050(2) 0.073(3) 0.0143(18) 0.047(2) 0.0213(17)
C10 0.151(4) 0.046(2) 0.126(4) 0.011(2) 0.091(4) 0.007(2)
C11 0.0394(16) 0.0507(16) 0.0359(16) -0.0030(13) 0.0251(14) -0.0018(13)
C12 0.0473(17) 0.0447(16) 0.0292(15) -0.0055(13) 0.0228(14) -0.0068(12)
C13 0.0502(18) 0.0537(18) 0.0413(17) 0.0043(14) 0.0278(15) 0.0044(14)
C14 0.0458(17) 0.0475(16) 0.0413(17) 0.0045(14) 0.0244(15) 0.0063(14)
C15 0.0523(19) 0.0483(18) 0.072(2) 0.0076(14) 0.0412(19) 0.0126(16)
C16 0.0521(19) 0.0439(18) 0.074(2) -0.0026(14) 0.0331(18) 0.0085(16)
C17 0.068(2) 0.0418(17) 0.0489(19) 0.0032(16) 0.0308(18) 0.0037(14)
C18 0.062(2) 0.060(2) 0.065(2) 0.0054(17) 0.0413(19) -0.0040(17)
C19 0.053(2) 0.061(2) 0.059(2) -0.0059(15) 0.0346(18) -0.0066(16)
C20 0.264(17) 0.088(7) 0.205(14) -0.024(9) 0.206(15) -0.019(8)
N1 0.0354(14) 0.0769(18) 0.0236(13) -0.0032(12) 0.0157(12) -0.0052(12)
N2 0.0499(15) 0.0457(13) 0.0437(15) -0.0092(11) 0.0350(13) -0.0068(11)
N3 0.0311(12) 0.0439(13) 0.0284(12) -0.0023(9) 0.0174(10) -0.0004(9)
N4 0.0376(13) 0.0408(12) 0.0349(13) -0.0068(9) 0.0217(11) -0.0069(9)
N5 0.0408(14) 0.0434(13) 0.0363(13) -0.0005(10) 0.0240(12) -0.0021(10)
O1 0.0347(12) 0.0783(16) 0.0351(11) 0.0017(10) 0.0159(10) -0.0034(10)
O2 0.0554(13) 0.0481(12) 0.0547(13) -0.0153(10) 0.0381(11) -0.0126(10)
O3 0.105(2) 0.0745(17) 0.089(2) -0.0117(15) 0.0669(18) -0.0389(15)
O4 0.0538(16) 0.0819(19) 0.118(2) 0.0206(13) 0.0355(17) -0.0182(17)
O5 0.0646(15) 0.0651(15) 0.0386(14) 0.0072(12) 0.0082(13) 0.0049(11)
O6 0.0678(14) 0.0384(11) 0.0448(12) -0.0010(10) 0.0211(12) 0.0051(9)
O7 0.349(14) 0.218(10) 0.433(17) 0.000 0.356(15) 0.000

loop_
_atom_type_symbol
_atom_type_description
_atom_type_scat_dispersion_real
_atom_type_scat_dispersion_imag
_atom_type_scat_source
C C 0.0033 0.0016 'International Tables Vol C Tables 4.2.6.8 and 6.1.1.4'
H H 0.0000 0.0000 'International Tables Vol C Tables 4.2.6.8 and 6.1.1.4'
N N 0.0061 0.0033 'International Tables Vol C Tables 4.2.6.8 and 6.1.1.4'
O O 0.0106 0.0060 'International Tables Vol C Tables 4.2.6.8 and 6.1.1.4'
Br Br -0.2901 2.4595 'International Tables Vol C Tables 4.2.6.8 and 6.1.1.4'

loop_
_geom_angle_atom_site_label_1
_geom_angle_atom_site_label_2
_geom_angle_atom_site_label_3
_geom_angle_site_symmetry_1
_geom_angle_site_symmetry_3
_geom_angle
O1 C1 N1 . . 126.9(3)
O1 C1 N3 . . 124.8(2)
N1 C1 N3 . . 108.2(2)
O2 C2 N2 . . 126.4(2)
O2 C2 N4 . . 125.1(2)
N2 C2 N4 . . 108.5(2)
N1 C3 N2 . . 115.0(2)
N1 C3 C4 . . 110.2(2)
N2 C3 C4 . . 111.0(2)
N1 C3 C7 . . 102.07(19)
N2 C3 C7 . . 101.9(2)
C4 C3 C7 . . 116.4(2)
O3 C4 O4 . . 125.2(3)
O3 C4 C3 . . 124.6(3)
O4 C4 C3 . . 110.1(3)
C6 C5 O4 . . 100.0(7)
C6 C5 H5A . . 111.8
O4 C5 H5A . . 111.8
C6 C5 H5B . . 111.8
O4 C5 H5B . . 111.8
H5A C5 H5B . . 109.5
C6' C5' O4 . . 105.4(7)
C6' C5' H5'1 . . 110.7
O4 C5' H5'1 . . 110.7
C6' C5' H5'2 . . 110.7
O4 C5' H5'2 . . 110.7
H5'1 C5' H5'2 . . 108.8
C5' C6' H6'1 . . 109.5
C5' C6' H6'2 . . 109.5
H6'1 C6' H6'2 . . 109.5
C5' C6' H6'3 . . 109.5
H6'1 C6' H6'3 . . 109.5
H6'2 C6' H6'3 . . 109.5
N4 C7 N3 . . 111.9(2)
N4 C7 C8 . . 110.5(2)
N3 C7 C8 . . 108.6(2)
N4 C7 C3 . . 103.8(2)
N3 C7 C3 . . 103.5(2)
C8 C7 C3 . . 118.4(2)
O5 C8 O6 . . 125.7(3)
O5 C8 C7 . . 123.9(3)
O6 C8 C7 . . 110.3(2)
C10 C9 O6 . . 108.7(3)
C10 C9 H9A . . 110.0
O6 C9 H9A . . 110.0
C10 C9 H9B . . 110.0
O6 C9 H9B . . 110.0
H9A C9 H9B . . 108.3
C9 C10 H10A . . 109.5
C9 C10 H10B . . 109.5
H10A C10 H10B . . 109.5
C9 C10 H10C . . 109.5
H10A C10 H10C . . 109.5
H10B C10 H10C . . 109.5
N5 C11 N3 . . 112.6(2)
N5 C11 H11A . . 109.1
N3 C11 H11A . . 109.1
N5 C11 H11B . . 109.1
N3 C11 H11B . . 109.1
H11A C11 H11B . . 107.8
N5 C12 N4 . . 112.4(2)
N5 C12 H12A . . 109.1
N4 C12 H12A . . 109.1
N5 C12 H12B . . 109.1
N4 C12 H12B . . 109.1
H12A C12 H12B . . 107.9
N5 C13 C14 . . 110.6(2)
N5 C13 H13A . . 109.5
C14 C13 H13A . . 109.5
N5 C13 H13B . . 109.5
C14 C13 H13B . . 109.5
H13A C13 H13B . . 108.1
C15 C14 C19 . . 118.0(3)
C15 C14 C13 . . 122.2(3)
C19 C14 C13 . . 119.8(3)
C14 C15 C16 . . 120.8(3)
C14 C15 H15 . . 119.6
C16 C15 H15 . . 119.6
C17 C16 C15 . . 119.4(3)
C17 C16 H16 . . 120.3
C15 C16 H16 . . 120.3
C16 C17 C18 . . 121.4(3)
C16 C17 Br1 . . 119.8(3)
C18 C17 Br1 . . 118.8(2)
C17 C18 C19 . . 118.9(3)
C17 C18 H18 . . 120.5
C19 C18 H18 . . 120.5
C18 C19 C14 . . 121.3(3)
C18 C19 H19 . . 119.3
C14 C19 H19 . . 119.3
O7 C20 C20 . 2 48.6(8)
C1 N1 C3 . . 114.2(2)
C1 N1 H1 . . 120(2)
C3 N1 H1 . . 125(2)
C2 N2 C3 . . 113.9(2)
C2 N2 H2 . . 121(2)
C3 N2 H2 . . 124(2)
C1 N3 C7 . . 111.6(2)
C1 N3 C11 . . 123.1(2)
C7 N3 C11 . . 116.1(2)
C2 N4 C7 . . 111.7(2)
C2 N4 C12 . . 124.6(2)
C7 N4 C12 . . 116.7(2)
C11 N5 C12 . . 109.3(2)
C11 N5 C13 . . 114.3(2)
C12 N5 C13 . . 112.8(2)
C4 O4 C5 . . 123.9(6)
C4 O4 C5' . . 109.8(5)
C8 O6 C9 . . 116.8(3)
C20 O7 C20 2 . 82.7(16)

loop_
_geom_bond_atom_site_label_1
_geom_bond_atom_site_label_2
_geom_bond_site_symmetry_2
_geom_bond_distance
Br1 C17 . 1.908(3)
C1 O1 . 1.221(3)
C1 N1 . 1.361(4)
C1 N3 . 1.369(4)
C2 O2 . 1.220(3)
C2 N2 . 1.359(3)
C2 N4 . 1.373(3)
C3 N1 . 1.425(4)
C3 N2 . 1.439(3)
C3 C4 . 1.528(4)
C3 C7 . 1.576(4)
C4 O3 . 1.177(4)
C4 O4 . 1.307(4)
C5 C6 . 1.487(9)
C5 O4 . 1.537(8)
C5 H5A . 0.9700
C5 H5B . 0.9700
C6 H6A . 0.9600
C6 H6B . 0.9600
C6 H6C . 0.9600
C5' C6' . 1.487(9)
C5' O4 . 1.541(7)
C5' H5'1 . 0.9700
C5' H5'2 . 0.9700
C6' H6'1 . 0.9600
C6' H6'2 . 0.9600
C6' H6'3 . 0.9600
C7 N4 . 1.448(3)
C7 N3 . 1.451(3)
C7 C8 . 1.532(4)
C8 O5 . 1.197(3)
C8 O6 . 1.318(3)
C9 C10 . 1.443(6)
C9 O6 . 1.452(4)
C9 H9A . 0.9700
C9 H9B . 0.9700
C10 H10A . 0.9600
C10 H10B . 0.9600
C10 H10C . 0.9600
C11 N5 . 1.453(4)
C11 N3 . 1.466(3)
C11 H11A . 0.9700
C11 H11B . 0.9700
C12 N5 . 1.455(4)
C12 N4 . 1.467(3)
C12 H12A . 0.9700
C12 H12B . 0.9700
C13 N5 . 1.475(4)
C13 C14 . 1.512(4)
C13 H13A . 0.9700
C13 H13B . 0.9700
C14 C15 . 1.379(4)
C14 C19 . 1.390(4)
C15 C16 . 1.388(5)
C15 H15 . 0.9300
C16 C17 . 1.359(5)
C16 H16 . 0.9300
C17 C18 . 1.368(5)
C18 C19 . 1.378(4)
C18 H18 . 0.9300
C19 H19 . 0.9300
C20 O7 . 1.310(13)
C20 C20 2 1.73(3)
N1 H1 . 0.851(10)
N2 H2 . 0.85(4)
O7 C20 2 1.310(13)

loop_
_geom_hbond_atom_site_label_D
_geom_hbond_atom_site_label_H
_geom_hbond_atom_site_label_A
_geom_hbond_site_symmetry_A
_geom_hbond_distance_DH
_geom_hbond_distance_HA
_geom_hbond_distance_DA
_geom_hbond_angle_DHA
_geom_hbond_publ_flag
C16 H16 O5 4 0.93 2.54 3.222(4) 130 yes
C9 H9A O2 4_545 0.97 2.56 3.318(5) 136 yes
N2 H2 O2 7_565 0.85(4) 2.08(4) 2.914(3) 168(3) yes
N1 H1 O1 2_554 0.852(18) 1.980(10) 2.828(3) 171(3) yes

loop_
_geom_torsion_atom_site_label_1
_geom_torsion_atom_site_label_2
_geom_torsion_atom_site_label_3
_geom_torsion_atom_site_label_4
_geom_torsion
N1 C3 C4 O3 4.3(4)
N2 C3 C4 O3 -124.3(3)
C7 C3 C4 O3 119.8(3)
N1 C3 C4 O4 -177.6(3)
N2 C3 C4 O4 53.8(3)
C7 C3 C4 O4 -62.1(3)
N1 C3 C7 N4 -116.5(2)
N2 C3 C7 N4 2.6(2)
C4 C3 C7 N4 123.5(2)
N1 C3 C7 N3 0.5(3)
N2 C3 C7 N3 119.6(2)
C4 C3 C7 N3 -119.6(2)
N1 C3 C7 C8 120.7(2)
N2 C3 C7 C8 -120.2(2)
C4 C3 C7 C8 0.6(3)
N4 C7 C8 O5 5.2(4)
N3 C7 C8 O5 -117.8(3)
C3 C7 C8 O5 124.7(3)
N4 C7 C8 O6 -177.2(2)
N3 C7 C8 O6 59.7(3)
C3 C7 C8 O6 -57.8(3)
N5 C13 C14 C15 94.6(3)
N5 C13 C14 C19 -84.5(3)
C19 C14 C15 C16 2.6(5)
C13 C14 C15 C16 -176.5(3)
C14 C15 C16 C17 -2.3(5)
C15 C16 C17 C18 -0.1(5)
C15 C16 C17 Br1 178.6(2)
C16 C17 C18 C19 2.1(5)
Br1 C17 C18 C19 -176.7(3)
C17 C18 C19 C14 -1.7(5)
C15 C14 C19 C18 -0.6(5)
C13 C14 C19 C18 178.5(3)
O1 C1 N1 C3 175.9(3)
N3 C1 N1 C3 -6.5(3)
N2 C3 N1 C1 -105.8(3)
C4 C3 N1 C1 127.9(3)
C7 C3 N1 C1 3.6(3)
O2 C2 N2 C3 -175.3(3)
N4 C2 N2 C3 4.6(3)
N1 C3 N2 C2 105.0(3)
C4 C3 N2 C2 -129.0(3)
C7 C3 N2 C2 -4.5(3)
O1 C1 N3 C7 -175.6(3)
N1 C1 N3 C7 6.7(3)
O1 C1 N3 C11 -30.3(4)
N1 C1 N3 C11 152.1(2)
N4 C7 N3 C1 106.8(2)
C8 C7 N3 C1 -131.0(2)
C3 C7 N3 C1 -4.4(3)
N4 C7 N3 C11 -41.3(3)
C8 C7 N3 C11 81.0(3)
C3 C7 N3 C11 -152.4(2)
N5 C11 N3 C1 -93.4(3)
N5 C11 N3 C7 50.6(3)
O2 C2 N4 C7 177.3(3)
N2 C2 N4 C7 -2.6(3)
O2 C2 N4 C12 27.9(4)
N2 C2 N4 C12 -152.0(2)
N3 C7 N4 C2 -111.1(2)
C8 C7 N4 C2 127.8(2)
C3 C7 N4 C2 -0.2(3)
N3 C7 N4 C12 41.0(3)
C8 C7 N4 C12 -80.2(3)
C3 C7 N4 C12 151.9(2)
N5 C12 N4 C2 98.4(3)
N5 C12 N4 C7 -49.7(3)
N3 C11 N5 C12 -55.9(3)
N3 C11 N5 C13 71.5(3)
N4 C12 N5 C11 55.3(3)
N4 C12 N5 C13 -73.1(3)
C14 C13 N5 C11 154.6(2)
C14 C13 N5 C12 -79.8(3)
O3 C4 O4 C5 -15.6(7)
C3 C4 O4 C5 166.3(5)
O3 C4 O4 C5' 16.1(7)
C3 C4 O4 C5' -162.0(6)
C6 C5 O4 C4 116.7(8)
C6 C5 O4 C5' 45.3(12)
C6' C5' O4 C4 -144.8(11)
C6' C5' O4 C5 -21.6(12)
O5 C8 O6 C9 2.6(5)
C7 C8 O6 C9 -174.8(3)
C10 C9 O6 C8 -151.3(3)
